data_4073016
loop_
_publ_author_name
'Phillips, Andrew D.'
'Laurenczy, G\'abor'
'Scopelliti, Rosario'
'Dyson, Paul J.'

_publ_section_title
;
 Facile, Thermoreversible Cycloaddition of Small Molecules to a
 Ruthenium(II) Arene \b-Diketiminate
;
_journal_issue 5
_journal_name_full Organometallics
_journal_page_first 1120
_journal_paper_doi 10.1021/om070017r
_journal_volume 26
_journal_year 2007
_chemical_formula_sum 'C31 H37 Cl2 F3 N2 O3 Ru S'
_chemical_formula_weight 746.66
_chemical_name_common BzRu(CH2CH2)NacNacMeOTf.CH2Cl2
_chemical_name_systematic
; 
 ? 
;
_space_group_IT_number 14
_symmetry_cell_setting monoclinic
_symmetry_Int_Tables_number 14
_symmetry_space_group_name_Hall '-P 2yn'
_symmetry_space_group_name_H-M 'P 1 21/n 1'
_atom_sites_solution_hydrogens geom
_atom_sites_solution_primary direct
_atom_sites_solution_secondary difmap
_audit_creation_method SHELXL-97
_cell_angle_alpha 90.00
_cell_angle_beta 93.802(5)
_cell_angle_gamma 90.00
_cell_formula_units_Z 4
_cell_length_a 12.3101(8)
_cell_length_b 11.8954(5)
_cell_length_c 21.7605(12)
_cell_measurement_reflns_used 7540
_cell_measurement_temperature 140(2)
_cell_measurement_theta_max 27.6125
_cell_measurement_theta_min 1.88275
_cell_volume 3179.5(3)
_computing_cell_refinement 'Oxford Diffraction CrysAlis RED'
_computing_data_collection 'Oxford Diffraction CrysAlis CCD'
_computing_data_reduction 'Oxford Diffraction CrysAlis RED'
_computing_molecular_graphics 'Diamond (Brandenburg, 2006)'
_computing_publication_material 'WINGX (Farrugia, 1999)'
_computing_structure_refinement 'SHELXL-97 (Sheldrick, 1997)'
_computing_structure_solution 'SHELXS-97 (Sheldrick, 1990)'
_diffrn_ambient_temperature 140(2)
_diffrn_detector_area_resol_mean 7
_diffrn_measured_fraction_theta_full 0.996
_diffrn_measured_fraction_theta_max 0.994
_diffrn_measurement_device_type 'Oxford Diffraction KM4 w/ Sapphire CCD'
_diffrn_measurement_method 'phi and omega scans'
_diffrn_radiation_monochromator graphite
_diffrn_radiation_source 'fine-focus sealed tube'
_diffrn_radiation_type MoK\a
_diffrn_radiation_wavelength 0.71073
_diffrn_reflns_av_R_equivalents 0.0475
_diffrn_reflns_av_sigmaI/netI 0.0556
_diffrn_reflns_limit_h_max 15
_diffrn_reflns_limit_h_min -15
_diffrn_reflns_limit_k_max 14
_diffrn_reflns_limit_k_min -14
_diffrn_reflns_limit_l_max 26
_diffrn_reflns_limit_l_min -26
_diffrn_reflns_number 19335
_diffrn_reflns_theta_full 25.00
_diffrn_reflns_theta_max 26.00
_diffrn_reflns_theta_min 3.17
_diffrn_standards_decay_% 0
_exptl_absorpt_coefficient_mu 0.780
_exptl_absorpt_correction_T_max 0.87900
_exptl_absorpt_correction_T_min 0.70262
_exptl_absorpt_correction_type multi-scan
_exptl_absorpt_process_details
;
c.f. R.H. Blessing, Acta Cryst. (1995), a51, 33-38
;
_exptl_crystal_colour block
_exptl_crystal_density_diffrn 1.560
_exptl_crystal_density_method 'not measured'
_exptl_crystal_description yellow
_exptl_crystal_F_000 1528
_exptl_crystal_size_max 0.26
_exptl_crystal_size_mid 0.24
_exptl_crystal_size_min 0.18
_refine_diff_density_max 0.876
_refine_diff_density_min -0.900
_refine_diff_density_rms 0.088
_refine_ls_extinction_method none
_refine_ls_goodness_of_fit_ref 0.963
_refine_ls_hydrogen_treatment constr
_refine_ls_matrix_type full
_refine_ls_number_parameters 422
_refine_ls_number_reflns 6204
_refine_ls_number_restraints 0
_refine_ls_restrained_S_all 0.963
_refine_ls_R_factor_all 0.0539
_refine_ls_R_factor_gt 0.0390
_refine_ls_shift/su_max 0.001
_refine_ls_shift/su_mean 0.000
_refine_ls_structure_factor_coef Fsqd
_refine_ls_weighting_details 'calc w=1/[\s^2^(Fo^2^)+(0.0570P)^2^+0.0000P] where P=(Fo^2^+2Fc^2^)/3'
_refine_ls_weighting_scheme calc
_refine_ls_wR_factor_gt 0.0942
_refine_ls_wR_factor_ref 0.0993
_reflns_number_gt 4680
_reflns_number_total 6204
_reflns_threshold_expression I>2/s(I)
_cod_data_source_file om070017rsi20070108_083327.cif
_cod_data_source_block adp157
_cod_original_sg_symbol_H-M 'P 2 1 / n'
_cod_database_code 4073016

loop_
_symmetry_equiv_pos_as_xyz
'x, y, z'
'-x+1/2, y+1/2, -z+1/2'
'-x, -y, -z'
'x-1/2, -y-1/2, z-1/2'

loop_
_atom_site_label
_atom_site_type_symbol
_atom_site_fract_x
_atom_site_fract_y
_atom_site_fract_z
_atom_site_U_iso_or_equiv
_atom_site_adp_type
_atom_site_occupancy
_atom_site_symmetry_multiplicity
_atom_site_calc_flag
_atom_site_refinement_flags
_atom_site_disorder_assembly
_atom_site_disorder_group
Ru1 Ru 0.79105(2) 0.85233(2) 0.097201(11) 0.01817(9) Uani 1 1 d . . .
Cl1B Cl 0.6614(6) 0.1723(4) -0.22858(17) 0.084(2) Uani 0.440(7) 1 d P A 1
Cl1A Cl 0.7520(5) 0.2182(3) -0.21996(9) 0.0791(18) Uani 0.560(7) 1 d P A 2
Cl2A Cl 0.8237(10) 0.0396(8) -0.2881(4) 0.157(5) Uani 0.440(7) 1 d P A 1
Cl2B Cl 0.7975(7) 0.0288(4) -0.2987(3) 0.103(2) Uani 0.560(7) 1 d P A 2
S2 S 0.72854(7) 0.32225(8) 0.02570(4) 0.0293(2) Uani 1 1 d . . .
F1 F 0.7861(2) 0.2005(2) -0.06661(12) 0.0644(8) Uani 1 1 d . . .
F2 F 0.67663(18) 0.3359(2) -0.09267(9) 0.0499(7) Uani 1 1 d . . .
F3 F 0.84356(18) 0.3706(2) -0.06844(10) 0.0493(6) Uani 1 1 d . . .
O1 O 0.6900(3) 0.4355(2) 0.02822(12) 0.0568(9) Uani 1 1 d . . .
O2 O 0.8299(2) 0.3017(3) 0.05942(13) 0.0543(8) Uani 1 1 d . . .
O3 O 0.64744(19) 0.2367(2) 0.03266(10) 0.0356(6) Uani 1 1 d . . .
N1 N 0.7444(2) 0.7065(2) 0.14316(11) 0.0220(6) Uani 1 1 d . . .
N2 N 0.7321(2) 0.7729(2) 0.01545(11) 0.0177(5) Uani 1 1 d . . .
C1 C 0.8065(3) 0.6776(3) 0.20051(13) 0.0261(8) Uani 1 1 d . . .
C2 C 0.7752(3) 0.7275(3) 0.25520(15) 0.0358(9) Uani 1 1 d . . .
C3 C 0.8439(4) 0.7117(3) 0.30808(16) 0.0477(12) Uani 1 1 d . . .
H3 H 0.8256 0.7451 0.3457 0.057 Uiso 1 1 calc R . .
C4 C 0.9369(4) 0.6494(4) 0.30719(18) 0.0541(13) Uani 1 1 d . . .
H4 H 0.9838 0.6420 0.3434 0.065 Uiso 1 1 calc R . .
C5 C 0.9624(3) 0.5973(3) 0.25379(16) 0.0431(10) Uani 1 1 d . . .
H5 H 1.0259 0.5519 0.2539 0.052 Uiso 1 1 calc R . .
C6 C 0.8975(3) 0.6095(3) 0.19943(14) 0.0293(8) Uani 1 1 d . . .
C7 C 0.6717(4) 0.7949(3) 0.25746(17) 0.0485(11) Uani 1 1 d . . .
H7A H 0.6612 0.8162 0.3002 0.073 Uiso 1 1 calc R . .
H7B H 0.6098 0.7495 0.2414 0.073 Uiso 1 1 calc R . .
H7C H 0.6770 0.8628 0.2323 0.073 Uiso 1 1 calc R . .
C8 C 0.9266(3) 0.5496(3) 0.14153(15) 0.0326(8) Uani 1 1 d . . .
H8A H 0.8673 0.4987 0.1278 0.049 Uiso 1 1 calc R . .
H8B H 0.9936 0.5063 0.1501 0.049 Uiso 1 1 calc R . .
H8C H 0.9378 0.6050 0.1092 0.049 Uiso 1 1 calc R . .
C9 C 0.6621(3) 0.6462(3) 0.12460(14) 0.0231(7) Uani 1 1 d . . .
C10 C 0.6238(3) 0.5433(3) 0.15749(15) 0.0335(9) Uani 1 1 d . . .
H10C H 0.6749 0.5264 0.1927 0.050 Uiso 1 1 calc R . .
H10D H 0.6202 0.4793 0.1291 0.050 Uiso 1 1 calc R . .
H10E H 0.5514 0.5575 0.1720 0.050 Uiso 1 1 calc R . .
C11 C 0.5920(3) 0.6867(3) 0.07052(14) 0.0241(7) Uani 1 1 d . . .
H11 H 0.5324 0.6308 0.0615 0.029 Uiso 1 1 calc R . .
C12 C 0.6504(2) 0.7054(3) 0.01272(13) 0.0200(7) Uani 1 1 d . . .
C13 C 0.6037(3) 0.6503(3) -0.04491(14) 0.0253(7) Uani 1 1 d . . .
H13A H 0.6464 0.6718 -0.0795 0.038 Uiso 1 1 calc R . .
H13B H 0.5280 0.6745 -0.0532 0.038 Uiso 1 1 calc R . .
H13C H 0.6060 0.5685 -0.0398 0.038 Uiso 1 1 calc R . .
C14 C 0.5397(3) 0.8012(3) 0.08908(16) 0.0301(8) Uani 1 1 d . . .
H14A H 0.4859 0.8247 0.0557 0.036 Uiso 1 1 calc R . .
H14B H 0.5000 0.7893 0.1267 0.036 Uiso 1 1 calc R . .
C15 C 0.6213(3) 0.8954(3) 0.10106(16) 0.0287(8) Uani 1 1 d . . .
H15A H 0.6107 0.9269 0.1423 0.034 Uiso 1 1 calc R . .
H15B H 0.6041 0.9557 0.0706 0.034 Uiso 1 1 calc R . .
C16 C 0.7821(2) 0.8005(3) -0.04111(13) 0.0195(7) Uani 1 1 d . . .
C17 C 0.8719(3) 0.7372(3) -0.05811(13) 0.0208(7) Uani 1 1 d . . .
C18 C 0.9249(3) 0.7724(3) -0.10971(14) 0.0275(8) Uani 1 1 d . . .
H18 H 0.9869 0.7323 -0.1216 0.033 Uiso 1 1 calc R . .
C19 C 0.8882(3) 0.8647(3) -0.14368(15) 0.0320(8) Uani 1 1 d . . .
H19 H 0.9259 0.8882 -0.1781 0.038 Uiso 1 1 calc R . .
C20 C 0.7971(3) 0.9230(3) -0.12786(14) 0.0309(8) Uani 1 1 d . . .
H20 H 0.7718 0.9850 -0.1523 0.037 Uiso 1 1 calc R . .
C21 C 0.7417(3) 0.8919(3) -0.07637(14) 0.0247(7) Uani 1 1 d . . .
C22 C 0.9109(3) 0.6357(3) -0.02191(15) 0.0265(7) Uani 1 1 d . . .
H22A H 0.9690 0.5987 -0.0430 0.040 Uiso 1 1 calc R . .
H22B H 0.8502 0.5833 -0.0185 0.040 Uiso 1 1 calc R . .
H22C H 0.9388 0.6591 0.0193 0.040 Uiso 1 1 calc R . .
C23 C 0.6439(3) 0.9578(3) -0.05941(15) 0.0321(8) Uani 1 1 d . . .
H23A H 0.5868 0.9059 -0.0481 0.048 Uiso 1 1 calc R . .
H23B H 0.6168 1.0035 -0.0946 0.048 Uiso 1 1 calc R . .
H23C H 0.6644 1.0070 -0.0244 0.048 Uiso 1 1 calc R . .
C24 C 0.9736(3) 0.8546(3) 0.12393(15) 0.0264(7) Uani 1 1 d . . .
H24 H 1.0245 0.7959 0.1328 0.032 Uiso 1 1 calc R . .
C25 C 0.9143(3) 0.9023(3) 0.17125(14) 0.0257(7) Uani 1 1 d . . .
H25 H 0.9247 0.8735 0.2119 0.031 Uiso 1 1 calc R . .
C26 C 0.8412(3) 0.9905(3) 0.15951(15) 0.0285(8) Uani 1 1 d . . .
H26 H 0.8029 1.0218 0.1919 0.034 Uiso 1 1 calc R . .
C27 C 0.8245(3) 1.0329(3) 0.09847(15) 0.0312(8) Uani 1 1 d . . .
H27 H 0.7753 1.0933 0.0898 0.037 Uiso 1 1 calc R . .
C28 C 0.8810(3) 0.9853(3) 0.05149(15) 0.0311(8) Uani 1 1 d . . .
H28 H 0.8696 1.0130 0.0106 0.037 Uiso 1 1 calc R . .
C29 C 0.9554(3) 0.8957(3) 0.06411(15) 0.0297(8) Uani 1 1 d . . .
H29 H 0.9930 0.8636 0.0316 0.036 Uiso 1 1 calc R . .
C30 C 0.7606(3) 0.3066(3) -0.05455(16) 0.0304(8) Uani 1 1 d . . .
C31A C 0.7837(11) 0.1723(11) -0.2865(6) 0.044(4) Uani 0.440(7) 1 d P A 1
H31A H 0.7574 0.1982 -0.3281 0.052 Uiso 0.440(7) 1 calc PR A 1
H31B H 0.8440 0.2218 -0.2707 0.052 Uiso 0.440(7) 1 calc PR A 1
C31B C 0.8407(11) 0.1912(13) -0.2751(6) 0.091(5) Uani 0.560(7) 1 d P A 2
H31C H 0.9173 0.1959 -0.2584 0.109 Uiso 0.560(7) 1 calc PR A 2
H31D H 0.8295 0.2430 -0.3106 0.109 Uiso 0.560(7) 1 calc PR A 2

loop_
_atom_site_aniso_label
_atom_site_aniso_U_11
_atom_site_aniso_U_22
_atom_site_aniso_U_33
_atom_site_aniso_U_23
_atom_site_aniso_U_13
_atom_site_aniso_U_12
Ru1 0.01926(14) 0.01665(15) 0.01866(13) -0.00058(10) 0.00181(9) -0.00137(11)
Cl1B 0.116(5) 0.089(3) 0.0477(18) 0.0176(17) 0.022(2) 0.047(3)
Cl1A 0.139(4) 0.0658(19) 0.0320(11) -0.0047(10) -0.0016(14) 0.042(2)
Cl2A 0.212(8) 0.213(9) 0.054(3) 0.046(4) 0.053(4) 0.160(7)
Cl2B 0.218(6) 0.0390(18) 0.055(2) -0.0053(16) 0.037(3) 0.017(3)
S2 0.0319(5) 0.0300(5) 0.0256(4) 0.0036(4) -0.0006(4) 0.0015(4)
F1 0.086(2) 0.0385(14) 0.0738(17) -0.0169(13) 0.0398(15) 0.0020(14)
F2 0.0369(13) 0.085(2) 0.0270(11) 0.0083(11) -0.0017(10) -0.0155(13)
F3 0.0348(13) 0.0639(17) 0.0507(13) 0.0018(11) 0.0149(11) -0.0199(12)
O1 0.094(2) 0.0374(17) 0.0418(15) 0.0028(13) 0.0219(16) 0.0224(17)
O2 0.0424(17) 0.063(2) 0.0538(17) 0.0208(15) -0.0249(14) -0.0200(15)
O3 0.0269(14) 0.0487(17) 0.0309(13) 0.0105(11) 0.0003(10) -0.0060(12)
N1 0.0267(15) 0.0204(15) 0.0195(13) -0.0018(11) 0.0061(11) -0.0038(12)
N2 0.0184(13) 0.0137(13) 0.0214(13) 0.0033(10) 0.0046(10) 0.0030(11)
C1 0.043(2) 0.0207(18) 0.0145(14) -0.0002(12) 0.0033(14) -0.0140(16)
C2 0.060(3) 0.025(2) 0.0233(17) -0.0010(14) 0.0124(17) -0.0178(19)
C3 0.087(4) 0.038(2) 0.0184(18) 0.0018(16) 0.004(2) -0.032(2)
C4 0.086(4) 0.044(3) 0.029(2) 0.0153(19) -0.021(2) -0.023(3)
C5 0.054(3) 0.034(2) 0.039(2) 0.0129(18) -0.0159(19) -0.011(2)
C6 0.041(2) 0.0210(18) 0.0256(17) 0.0072(14) -0.0020(15) -0.0087(16)
C7 0.074(3) 0.044(3) 0.031(2) -0.0117(18) 0.027(2) -0.011(2)
C8 0.037(2) 0.028(2) 0.0330(18) 0.0033(15) -0.0016(16) 0.0060(17)
C9 0.0275(18) 0.0218(17) 0.0212(15) -0.0062(13) 0.0107(13) -0.0045(15)
C10 0.049(2) 0.026(2) 0.0276(17) -0.0011(15) 0.0112(16) -0.0162(18)
C11 0.0195(17) 0.0245(18) 0.0290(17) -0.0053(14) 0.0072(14) -0.0037(14)
C12 0.0174(16) 0.0191(17) 0.0236(16) -0.0011(13) 0.0015(13) 0.0052(14)
C13 0.0238(17) 0.0259(18) 0.0255(16) -0.0051(14) -0.0022(13) 0.0007(15)
C14 0.0219(18) 0.030(2) 0.0390(19) -0.0105(16) 0.0090(15) -0.0001(16)
C15 0.0246(19) 0.0227(18) 0.0393(19) -0.0107(15) 0.0051(15) 0.0016(15)
C16 0.0200(16) 0.0198(17) 0.0183(14) -0.0016(12) -0.0007(12) -0.0018(14)
C17 0.0226(17) 0.0206(17) 0.0191(15) 0.0006(13) 0.0007(13) -0.0010(14)
C18 0.0242(18) 0.034(2) 0.0243(16) -0.0032(15) 0.0048(14) -0.0039(16)
C19 0.043(2) 0.033(2) 0.0209(16) 0.0043(14) 0.0049(15) -0.0146(18)
C20 0.040(2) 0.029(2) 0.0226(16) 0.0055(14) -0.0073(15) -0.0074(17)
C21 0.0263(18) 0.0212(17) 0.0252(16) -0.0008(14) -0.0083(14) -0.0032(15)
C22 0.0253(18) 0.0245(19) 0.0304(17) 0.0033(14) 0.0064(14) 0.0061(15)
C23 0.032(2) 0.027(2) 0.0360(19) 0.0034(15) -0.0085(16) 0.0090(16)
C24 0.0198(17) 0.0223(18) 0.0364(18) -0.0032(15) -0.0018(14) -0.0034(15)
C25 0.0284(19) 0.0228(18) 0.0250(16) 0.0017(14) -0.0043(14) -0.0105(16)
C26 0.031(2) 0.0237(19) 0.0301(17) -0.0093(14) 0.0002(15) -0.0053(16)
C27 0.029(2) 0.0177(18) 0.046(2) -0.0003(15) -0.0069(17) -0.0041(15)
C28 0.037(2) 0.030(2) 0.0248(17) 0.0088(15) -0.0064(15) -0.0165(17)
C29 0.0269(19) 0.033(2) 0.0303(18) -0.0070(15) 0.0076(15) -0.0172(17)
C30 0.028(2) 0.030(2) 0.0342(19) -0.0051(16) 0.0095(16) -0.0068(16)
C31A 0.073(10) 0.029(6) 0.026(5) -0.002(4) -0.025(6) 0.031(6)
C31B 0.106(12) 0.106(11) 0.065(8) 0.064(8) 0.031(8) 0.078(10)

loop_
_atom_type_symbol
_atom_type_description
_atom_type_scat_dispersion_real
_atom_type_scat_dispersion_imag
_atom_type_scat_source
C C 0.0033 0.0016 'International Tables Vol C Tables 4.2.6.8 and 6.1.1.4'
H H 0.0000 0.0000 'International Tables Vol C Tables 4.2.6.8 and 6.1.1.4'
N N 0.0061 0.0033 'International Tables Vol C Tables 4.2.6.8 and 6.1.1.4'
O O 0.0106 0.0060 'International Tables Vol C Tables 4.2.6.8 and 6.1.1.4'
F F 0.0171 0.0103 'International Tables Vol C Tables 4.2.6.8 and 6.1.1.4'
S S 0.1246 0.1234 'International Tables Vol C Tables 4.2.6.8 and 6.1.1.4'
Cl Cl 0.1484 0.1585 'International Tables Vol C Tables 4.2.6.8 and 6.1.1.4'
Ru Ru -1.2594 0.8363 'International Tables Vol C Tables 4.2.6.8 and 6.1.1.4'

loop_
_geom_angle_atom_site_label_1
_geom_angle_atom_site_label_2
_geom_angle_atom_site_label_3
_geom_angle
N2 Ru1 N1 86.67(9)
N2 Ru1 C15 81.87(11)
N1 Ru1 C15 83.20(12)
N2 Ru1 C27 120.43(11)
N1 Ru1 C27 149.54(11)
C15 Ru1 C27 87.04(13)
N2 Ru1 C26 158.10(11)
N1 Ru1 C26 113.52(11)
C15 Ru1 C26 91.81(13)
C27 Ru1 C26 37.92(12)
N2 Ru1 C28 95.51(11)
N1 Ru1 C28 165.47(12)
C15 Ru1 C28 111.33(14)
C27 Ru1 C28 37.02(13)
C26 Ru1 C28 67.19(12)
N2 Ru1 C25 156.40(11)
N1 Ru1 C25 94.07(11)
C15 Ru1 C25 121.67(13)
C27 Ru1 C25 66.95(12)
C26 Ru1 C25 36.83(12)
C28 Ru1 C25 78.22(12)
N2 Ru1 C29 95.71(11)
N1 Ru1 C29 128.39(12)
C15 Ru1 C29 148.28(14)
C27 Ru1 C29 66.84(13)
C26 Ru1 C29 78.70(12)
C28 Ru1 C29 37.13(13)
C25 Ru1 C29 65.51(12)
N2 Ru1 C24 120.00(11)
N1 Ru1 C24 100.60(11)
C15 Ru1 C24 157.82(12)
C27 Ru1 C24 78.69(12)
C26 Ru1 C24 66.53(12)
C28 Ru1 C24 65.88(12)
C25 Ru1 C24 36.71(12)
C29 Ru1 C24 35.81(12)
O2 S2 O1 115.03(19)
O2 S2 O3 114.43(16)
O1 S2 O3 115.28(18)
O2 S2 C30 103.73(18)
O1 S2 C30 103.07(16)
O3 S2 C30 102.93(15)
C9 N1 C1 119.6(3)
C9 N1 Ru1 123.1(2)
C1 N1 Ru1 117.2(2)
C12 N2 C16 118.5(3)
C12 N2 Ru1 123.1(2)
C16 N2 Ru1 118.36(19)
C6 C1 C2 121.9(3)
C6 C1 N1 120.1(3)
C2 C1 N1 117.8(3)
C3 C2 C1 117.1(4)
C3 C2 C7 120.8(3)
C1 C2 C7 122.1(3)
C4 C3 C2 121.6(4)
C4 C3 H3 119.2
C2 C3 H3 119.2
C3 C4 C5 119.8(4)
C3 C4 H4 120.1
C5 C4 H4 120.1
C4 C5 C6 121.5(4)
C4 C5 H5 119.2
C6 C5 H5 119.2
C1 C6 C5 117.8(3)
C1 C6 C8 121.8(3)
C5 C6 C8 120.4(4)
C2 C7 H7A 109.5
C2 C7 H7B 109.5
H7A C7 H7B 109.5
C2 C7 H7C 109.5
H7A C7 H7C 109.5
H7B C7 H7C 109.5
C6 C8 H8A 109.5
C6 C8 H8B 109.5
H8A C8 H8B 109.5
C6 C8 H8C 109.5
H8A C8 H8C 109.5
H8B C8 H8C 109.5
N1 C9 C11 118.1(3)
N1 C9 C10 124.6(3)
C11 C9 C10 117.0(3)
C9 C10 H10C 109.5
C9 C10 H10D 109.5
H10C C10 H10D 109.5
C9 C10 H10E 109.5
H10C C10 H10E 109.5
H10D C10 H10E 109.5
C9 C11 C12 115.0(3)
C9 C11 C14 107.6(3)
C12 C11 C14 108.2(3)
C9 C11 H11 108.6
C12 C11 H11 108.6
C14 C11 H11 108.6
N2 C12 C13 124.7(3)
N2 C12 C11 118.0(3)
C13 C12 C11 117.2(3)
C12 C13 H13A 109.5
C12 C13 H13B 109.5
H13A C13 H13B 109.5
C12 C13 H13C 109.5
H13A C13 H13C 109.5
H13B C13 H13C 109.5
C15 C14 C11 114.0(3)
C15 C14 H14A 108.8
C11 C14 H14A 108.8
C15 C14 H14B 108.8
C11 C14 H14B 108.8
H14A C14 H14B 107.6
C14 C15 Ru1 116.8(2)
C14 C15 H15A 108.1
Ru1 C15 H15A 108.1
C14 C15 H15B 108.1
Ru1 C15 H15B 108.1
H15A C15 H15B 107.3
C21 C16 C17 121.9(3)
C21 C16 N2 119.0(3)
C17 C16 N2 119.2(3)
C18 C17 C16 117.8(3)
C18 C17 C22 120.8(3)
C16 C17 C22 121.4(3)
C19 C18 C17 120.9(3)
C19 C18 H18 119.5
C17 C18 H18 119.5
C20 C19 C18 120.5(3)
C20 C19 H19 119.8
C18 C19 H19 119.8
C19 C20 C21 121.0(3)
C19 C20 H20 119.5
C21 C20 H20 119.5
C20 C21 C16 117.9(3)
C20 C21 C23 120.0(3)
C16 C21 C23 122.1(3)
C17 C22 H22A 109.5
C17 C22 H22B 109.5
H22A C22 H22B 109.5
C17 C22 H22C 109.5
H22A C22 H22C 109.5
H22B C22 H22C 109.5
C21 C23 H23A 109.5
C21 C23 H23B 109.5
H23A C23 H23B 109.5
C21 C23 H23C 109.5
H23A C23 H23C 109.5
H23B C23 H23C 109.5
C29 C24 C25 118.6(3)
C29 C24 Ru1 70.87(19)
C25 C24 Ru1 69.22(18)
C29 C24 H24 120.7
C25 C24 H24 120.7
Ru1 C24 H24 132.0
C26 C25 C24 121.6(3)
C26 C25 Ru1 70.53(18)
C24 C25 Ru1 74.08(18)
C26 C25 H25 119.2
C24 C25 H25 119.2
Ru1 C25 H25 128.5
C25 C26 C27 119.3(3)
C25 C26 Ru1 72.64(19)
C27 C26 Ru1 70.83(18)
C25 C26 H26 120.4
C27 C26 H26 120.4
Ru1 C26 H26 128.3
C28 C27 C26 119.5(3)
C28 C27 Ru1 72.2(2)
C26 C27 Ru1 71.25(19)
C28 C27 H27 120.3
C26 C27 H27 120.3
Ru1 C27 H27 128.5
C27 C28 C29 120.7(3)
C27 C28 Ru1 70.8(2)
C29 C28 Ru1 73.24(19)
C27 C28 H28 119.7
C29 C28 H28 119.7
Ru1 C28 H28 128.6
C24 C29 C28 120.3(3)
C24 C29 Ru1 73.32(19)
C28 C29 Ru1 69.63(19)
C24 C29 H29 119.8
C28 C29 H29 119.8
Ru1 C29 H29 129.7
F3 C30 F2 106.7(3)
F3 C30 F1 107.7(3)
F2 C30 F1 108.0(3)
F3 C30 S2 112.2(2)
F2 C30 S2 111.2(2)
F1 C30 S2 110.8(2)
Cl2A C31A Cl1B 104.3(9)
Cl2A C31A H31A 110.9
Cl1B C31A H31A 110.9
Cl2A C31A H31B 110.9
Cl1B C31A H31B 110.9
H31A C31A H31B 108.9
Cl1A C31B Cl2B 100.7(8)
Cl1A C31B H31C 111.6
Cl2B C31B H31C 111.6
Cl1A C31B H31D 111.6
Cl2B C31B H31D 111.6
H31C C31B H31D 109.4

loop_
_geom_bond_atom_site_label_1
_geom_bond_atom_site_label_2
_geom_bond_distance
Ru1 N2 2.101(2)
Ru1 N1 2.101(3)
Ru1 C15 2.159(3)
Ru1 C27 2.187(3)
Ru1 C26 2.193(3)
Ru1 C28 2.205(3)
Ru1 C25 2.220(3)
Ru1 C29 2.252(3)
Ru1 C24 2.283(3)
Cl1B C31A 2.026(16)
Cl1A C31B 1.706(14)
Cl2A C31A 1.654(15)
Cl2B C31B 2.059(18)
S2 O2 1.426(3)
S2 O1 1.430(3)
S2 O3 1.441(2)
S2 C30 1.825(3)
F1 C30 1.330(4)
F2 C30 1.328(4)
F3 C30 1.325(4)
N1 C9 1.284(4)
N1 C1 1.461(4)
N2 C12 1.285(4)
N2 C16 1.450(4)
C1 C6 1.384(5)
C1 C2 1.406(4)
C2 C3 1.395(5)
C2 C7 1.509(6)
C3 C4 1.365(6)
C3 H3 0.9500
C4 C5 1.371(6)
C4 H4 0.9500
C5 C6 1.391(5)
C5 H5 0.9500
C6 C8 1.511(5)
C7 H7A 0.9800
C7 H7B 0.9800
C7 H7C 0.9800
C8 H8A 0.9800
C8 H8B 0.9800
C8 H8C 0.9800
C9 C11 1.492(4)
C9 C10 1.509(4)
C10 H10C 0.9800
C10 H10D 0.9800
C10 H10E 0.9800
C11 C12 1.506(4)
C11 C14 1.571(4)
C11 H11 1.0000
C12 C13 1.496(4)
C13 H13A 0.9800
C13 H13B 0.9800
C13 H13C 0.9800
C14 C15 1.516(5)
C14 H14A 0.9900
C14 H14B 0.9900
C15 H15A 0.9900
C15 H15B 0.9900
C16 C21 1.403(4)
C16 C17 1.408(4)
C17 C18 1.399(4)
C17 C22 1.502(4)
C18 C19 1.382(5)
C18 H18 0.9500
C19 C20 1.381(5)
C19 H19 0.9500
C20 C21 1.400(4)
C20 H20 0.9500
C21 C23 1.502(5)
C22 H22A 0.9800
C22 H22B 0.9800
C22 H22C 0.9800
C23 H23A 0.9800
C23 H23B 0.9800
C23 H23C 0.9800
C24 C29 1.395(5)
C24 C25 1.419(5)
C24 H24 0.9500
C25 C26 1.394(5)
C25 H25 0.9500
C26 C27 1.423(4)
C26 H26 0.9500
C27 C28 1.395(5)
C27 H27 0.9500
C28 C29 1.420(5)
C28 H28 0.9500
C29 H29 0.9500
C31A H31A 0.9900
C31A H31B 0.9900
C31B H31C 0.9900
C31B H31D 0.9900

loop_
_geom_torsion_atom_site_label_1
_geom_torsion_atom_site_label_2
_geom_torsion_atom_site_label_3
_geom_torsion_atom_site_label_4
_geom_torsion
N2 Ru1 N1 C9 -32.3(2)
C15 Ru1 N1 C9 49.9(3)
C27 Ru1 N1 C9 122.1(3)
C26 Ru1 N1 C9 138.9(2)
C28 Ru1 N1 C9 -131.4(4)
C25 Ru1 N1 C9 171.3(3)
C29 Ru1 N1 C9 -127.0(2)
C24 Ru1 N1 C9 -152.2(2)
N2 Ru1 N1 C1 150.9(2)
C15 Ru1 N1 C1 -126.9(2)
C27 Ru1 N1 C1 -54.7(3)
C26 Ru1 N1 C1 -37.9(3)
C28 Ru1 N1 C1 51.8(5)
C25 Ru1 N1 C1 -5.4(2)
C29 Ru1 N1 C1 56.3(3)
C24 Ru1 N1 C1 31.0(2)
N1 Ru1 N2 C12 33.2(2)
C15 Ru1 N2 C12 -50.4(3)
C27 Ru1 N2 C12 -132.0(2)
C26 Ru1 N2 C12 -124.7(3)
C28 Ru1 N2 C12 -161.2(3)
C25 Ru1 N2 C12 125.8(3)
C29 Ru1 N2 C12 161.5(3)
C24 Ru1 N2 C12 133.6(2)
N1 Ru1 N2 C16 -150.3(2)
C15 Ru1 N2 C16 126.1(2)
C27 Ru1 N2 C16 44.4(2)
C26 Ru1 N2 C16 51.8(4)
C28 Ru1 N2 C16 15.3(2)
C25 Ru1 N2 C16 -57.8(4)
C29 Ru1 N2 C16 -22.0(2)
C24 Ru1 N2 C16 -50.0(2)
C9 N1 C1 C6 93.2(4)
Ru1 N1 C1 C6 -89.9(3)
C9 N1 C1 C2 -91.2(4)
Ru1 N1 C1 C2 85.6(3)
C6 C1 C2 C3 4.1(5)
N1 C1 C2 C3 -171.3(3)
C6 C1 C2 C7 -175.5(3)
N1 C1 C2 C7 9.0(5)
C1 C2 C3 C4 -0.8(5)
C7 C2 C3 C4 178.9(4)
C2 C3 C4 C5 -2.3(6)
C3 C4 C5 C6 2.2(6)
C2 C1 C6 C5 -4.2(5)
N1 C1 C6 C5 171.1(3)
C2 C1 C6 C8 175.7(3)
N1 C1 C6 C8 -8.9(5)
C4 C5 C6 C1 0.9(6)
C4 C5 C6 C8 -179.0(3)
C1 N1 C9 C11 172.1(3)
Ru1 N1 C9 C11 -4.6(4)
C1 N1 C9 C10 -1.1(5)
Ru1 N1 C9 C10 -177.8(2)
N1 C9 C11 C12 57.5(4)
C10 C9 C11 C12 -128.8(3)
N1 C9 C11 C14 -63.2(4)
C10 C9 C11 C14 110.5(3)
C16 N2 C12 C13 1.4(4)
Ru1 N2 C12 C13 177.8(2)
C16 N2 C12 C11 -173.9(3)
Ru1 N2 C12 C11 2.6(4)
C9 C11 C12 N2 -56.4(4)
C14 C11 C12 N2 64.0(4)
C9 C11 C12 C13 128.0(3)
C14 C11 C12 C13 -111.6(3)
C9 C11 C14 C15 65.4(4)
C12 C11 C14 C15 -59.5(4)
C11 C14 C15 Ru1 -4.4(4)
N2 Ru1 C15 C14 47.1(2)
N1 Ru1 C15 C14 -40.5(3)
C27 Ru1 C15 C14 168.4(3)
C26 Ru1 C15 C14 -154.0(3)
C28 Ru1 C15 C14 139.8(2)
C25 Ru1 C15 C14 -131.1(2)
C29 Ru1 C15 C14 134.8(3)
C24 Ru1 C15 C14 -142.0(3)
C12 N2 C16 C21 88.5(4)
Ru1 N2 C16 C21 -88.1(3)
C12 N2 C16 C17 -93.5(4)
Ru1 N2 C16 C17 89.9(3)
C21 C16 C17 C18 3.9(5)
N2 C16 C17 C18 -174.0(3)
C21 C16 C17 C22 -176.7(3)
N2 C16 C17 C22 5.4(4)
C16 C17 C18 C19 -1.6(5)
C22 C17 C18 C19 179.0(3)
C17 C18 C19 C20 -1.1(5)
C18 C19 C20 C21 1.7(5)
C19 C20 C21 C16 0.5(5)
C19 C20 C21 C23 179.0(3)
C17 C16 C21 C20 -3.4(5)
N2 C16 C21 C20 174.6(3)
C17 C16 C21 C23 178.3(3)
N2 C16 C21 C23 -3.8(5)
N2 Ru1 C24 C29 52.8(2)
N1 Ru1 C24 C29 145.1(2)
C15 Ru1 C24 C29 -116.8(4)
C27 Ru1 C24 C29 -65.9(2)
C26 Ru1 C24 C29 -103.7(2)
C28 Ru1 C24 C29 -29.3(2)
C25 Ru1 C24 C29 -132.4(3)
N2 Ru1 C24 C25 -174.80(17)
N1 Ru1 C24 C25 -82.5(2)
C15 Ru1 C24 C25 15.5(4)
C27 Ru1 C24 C25 66.4(2)
C26 Ru1 C24 C25 28.66(19)
C28 Ru1 C24 C25 103.1(2)
C29 Ru1 C24 C25 132.4(3)
C29 C24 C25 C26 -1.7(5)
Ru1 C24 C25 C26 -54.3(3)
C29 C24 C25 Ru1 52.7(3)
N2 Ru1 C25 C26 144.1(3)
N1 Ru1 C25 C26 -124.9(2)
C15 Ru1 C25 C26 -40.4(2)
C27 Ru1 C25 C26 30.4(2)
C28 Ru1 C25 C26 67.5(2)
C29 Ru1 C25 C26 104.4(2)
C24 Ru1 C25 C26 132.8(3)
N2 Ru1 C25 C24 11.3(4)
N1 Ru1 C25 C24 102.30(19)
C15 Ru1 C25 C24 -173.18(19)
C27 Ru1 C25 C24 -102.4(2)
C26 Ru1 C25 C24 -132.8(3)
C28 Ru1 C25 C24 -65.3(2)
C29 Ru1 C25 C24 -28.37(19)
C24 C25 C26 C27 0.7(5)
Ru1 C25 C26 C27 -55.3(3)
C24 C25 C26 Ru1 56.0(3)
N2 Ru1 C26 C25 -141.0(3)
N1 Ru1 C26 C25 63.1(2)
C15 Ru1 C26 C25 146.5(2)
C27 Ru1 C26 C25 -130.6(3)
C28 Ru1 C26 C25 -101.1(2)
C29 Ru1 C26 C25 -64.0(2)
C24 Ru1 C26 C25 -28.56(19)
N2 Ru1 C26 C27 -10.3(4)
N1 Ru1 C26 C27 -166.21(19)
C15 Ru1 C26 C27 -82.8(2)
C28 Ru1 C26 C27 29.6(2)
C25 Ru1 C26 C27 130.6(3)
C29 Ru1 C26 C27 66.7(2)
C24 Ru1 C26 C27 102.1(2)
C25 C26 C27 C28 0.4(5)
Ru1 C26 C27 C28 -55.7(3)
C25 C26 C27 Ru1 56.1(3)
N2 Ru1 C27 C28 -53.6(2)
N1 Ru1 C27 C28 156.4(2)
C15 Ru1 C27 C28 -132.3(2)
C26 Ru1 C27 C28 130.9(3)
C25 Ru1 C27 C28 101.3(2)
C29 Ru1 C27 C28 29.21(19)
C24 Ru1 C27 C28 64.7(2)
N2 Ru1 C27 C26 175.54(18)
N1 Ru1 C27 C26 25.5(3)
C15 Ru1 C27 C26 96.8(2)
C28 Ru1 C27 C26 -130.9(3)
C25 Ru1 C27 C26 -29.62(19)
C29 Ru1 C27 C26 -101.7(2)
C24 Ru1 C27 C26 -66.2(2)
C26 C27 C28 C29 -0.5(5)
Ru1 C27 C28 C29 -55.8(3)
C26 C27 C28 Ru1 55.3(3)
N2 Ru1 C28 C27 135.8(2)
N1 Ru1 C28 C27 -126.2(4)
C15 Ru1 C28 C27 52.4(2)
C26 Ru1 C28 C27 -30.3(2)
C25 Ru1 C28 C27 -67.2(2)
C29 Ru1 C28 C27 -132.0(3)
C24 Ru1 C28 C27 -103.7(2)
N2 Ru1 C28 C29 -92.19(19)
N1 Ru1 C28 C29 5.8(5)
C15 Ru1 C28 C29 -175.59(18)
C27 Ru1 C28 C29 132.0(3)
C26 Ru1 C28 C29 101.7(2)
C25 Ru1 C28 C29 64.8(2)
C24 Ru1 C28 C29 28.29(18)
C25 C24 C29 C28 1.5(5)
Ru1 C24 C29 C28 53.4(3)
C25 C24 C29 Ru1 -51.9(3)
C27 C28 C29 C24 -0.4(5)
Ru1 C28 C29 C24 -55.1(3)
C27 C28 C29 Ru1 54.7(3)
N2 Ru1 C29 C24 -136.08(19)
N1 Ru1 C29 C24 -45.8(2)
C15 Ru1 C29 C24 140.2(2)
C27 Ru1 C29 C24 103.2(2)
C26 Ru1 C29 C24 65.3(2)
C28 Ru1 C29 C24 132.3(3)
C25 Ru1 C29 C24 29.04(19)
N2 Ru1 C29 C28 91.59(19)
N1 Ru1 C29 C28 -178.14(17)
C15 Ru1 C29 C28 7.8(3)
C27 Ru1 C29 C28 -29.13(19)
C26 Ru1 C29 C28 -67.0(2)
C25 Ru1 C29 C28 -103.3(2)
C24 Ru1 C29 C28 -132.3(3)
O2 S2 C30 F3 -53.5(3)
O1 S2 C30 F3 66.8(3)
O3 S2 C30 F3 -173.0(3)
O2 S2 C30 F2 -172.9(2)
O1 S2 C30 F2 -52.6(3)
O3 S2 C30 F2 67.6(3)
O2 S2 C30 F1 67.0(3)
O1 S2 C30 F1 -172.7(3)
O3 S2 C30 F1 -52.5(3)
